data_4021510
loop_
_publ_author_name
'David R. Turner'
'Martin J. Paterson'
'Jonathan W. Steed'

_publ_section_title
;
 A Conformationally Flexible, Urea-Based Tripodal Anion Receptor:
 Solid-State, Solution, and Theoretical Studies
;
_journal_name_full 'Journal of Organic Chemistry'
_journal_page_first 1598
_journal_page_last 1608
_journal_paper_doi 10.1021/jo052339f
_journal_volume 71
_journal_year 2006
_chemical_formula_sum 'C59.67 H82.67 Br3 N9 O8.67'
_chemical_formula_weight 1304.51
_chemical_name_common 3aptolBr
_chemical_name_systematic
;
 ?
;
_space_group_IT_number 2
_symmetry_cell_setting triclinic
_symmetry_space_group_name_Hall '-P 1'
_symmetry_space_group_name_H-M 'P -1'
_atom_sites_solution_hydrogens geom
_atom_sites_solution_primary direct
_atom_sites_solution_secondary difmap
_audit_creation_method SHELXL-97
_cell_angle_alpha 97.923(5)
_cell_angle_beta 90.040(4)
_cell_angle_gamma 106.804(5)
_cell_formula_units_Z 4
_cell_length_a 14.3365(9)
_cell_length_b 19.7335(19)
_cell_length_c 26.4104(19)
_cell_measurement_temperature 120(2)
_cell_volume 7077.9(10)
_computing_cell_refinement Denzo-SMN
_computing_data_collection 'Nonius Collect'
_computing_data_reduction Denzo-SMN
_computing_molecular_graphics 'XSeed interface to POVRay'
_computing_publication_material 'CIFTAB (Sheldrick, 1997)'
_computing_structure_refinement 'SHELXL-97 (Sheldrick, 1997)'
_computing_structure_solution 'SHELXS-97 (Sheldrick, 1990)'
_diffrn_ambient_temperature 120(2)
_diffrn_measured_fraction_theta_full 0.869
_diffrn_measured_fraction_theta_max 0.869
_diffrn_measurement_device_type KappaCCD
_diffrn_measurement_method \w
_diffrn_radiation_monochromator graphite
_diffrn_radiation_source 'fine-focus sealed tube'
_diffrn_radiation_type MoK\a
_diffrn_radiation_wavelength 0.71073
_diffrn_reflns_av_R_equivalents 0.0983
_diffrn_reflns_av_sigmaI/netI 0.3401
_diffrn_reflns_limit_h_max 15
_diffrn_reflns_limit_h_min -15
_diffrn_reflns_limit_k_max 21
_diffrn_reflns_limit_k_min -12
_diffrn_reflns_limit_l_max 29
_diffrn_reflns_limit_l_min -26
_diffrn_reflns_number 21211
_diffrn_reflns_theta_full 23.00
_diffrn_reflns_theta_max 23.00
_diffrn_reflns_theta_min 1.56
_diffrn_standards_decay_% 0
_diffrn_standards_number 0
_exptl_absorpt_coefficient_mu 1.757
_exptl_absorpt_correction_T_max 0.7202
_exptl_absorpt_correction_T_min 0.5401
_exptl_absorpt_correction_type empirical
_exptl_crystal_density_diffrn 1.224
_exptl_crystal_density_method 'not measured'
_exptl_crystal_F_000 2712
_exptl_crystal_size_max 0.40
_exptl_crystal_size_mid 0.35
_exptl_crystal_size_min 0.20
_refine_diff_density_max 0.970
_refine_diff_density_min -0.939
_refine_diff_density_rms 0.121
_refine_ls_extinction_method none
_refine_ls_goodness_of_fit_ref 0.904
_refine_ls_hydrogen_treatment fixed
_refine_ls_matrix_type full
_refine_ls_number_parameters 1156
_refine_ls_number_reflns 17110
_refine_ls_number_restraints 1059
_refine_ls_restrained_S_all 0.893
_refine_ls_R_factor_all 0.2527
_refine_ls_R_factor_gt 0.1228
_refine_ls_shift/su_max 0.001
_refine_ls_shift/su_mean 0.000
_refine_ls_structure_factor_coef Fsqd
_refine_ls_weighting_details 'calc w=1/[\s^2^(Fo^2^)+(0.1455P)^2^+0.0000P] where P=(Fo^2^+2Fc^2^)/3'
_refine_ls_weighting_scheme calc
_refine_ls_wR_factor_gt 0.2976
_refine_ls_wR_factor_ref 0.3475
_reflns_number_gt 5171
_reflns_number_total 17110
_reflns_threshold_expression >2sigma(I)
_cod_data_source_file jo052339fsi20051111_082448.cif
_cod_original_formula_sum 'C59.67 H82.67 N9 O8.67 Br3'
_cod_database_code 4021510

loop_
_symmetry_equiv_pos_as_xyz
'x, y, z'
'-x, -y, -z'

loop_
_atom_site_label
_atom_site_type_symbol
_atom_site_fract_x
_atom_site_fract_y
_atom_site_fract_z
_atom_site_U_iso_or_equiv
_atom_site_adp_type
_atom_site_occupancy
_atom_site_symmetry_multiplicity
_atom_site_calc_flag
_atom_site_refinement_flags
_atom_site_disorder_assembly
_atom_site_disorder_group
Br1 Br 0.25336(9) 0.52958(8) 0.45618(5) 0.0623(6) Uani 1 1 d . . .
Br2 Br 0.75361(10) 0.51032(11) 0.23889(6) 0.0965(8) Uani 1 1 d . . .
Br3 Br 1.24880(9) 0.50073(9) 0.26111(5) 0.0703(6) Uani 1 1 d . . .
Br4 Br 0.72905(10) 0.47614(11) 0.04247(6) 0.0923(7) Uani 1 1 d . . .
Br5 Br 1.48963(12) 0.79775(10) 0.56878(6) 0.0903(7) Uani 1 1 d . . .
Br6A Br 0.7474(4) 0.1941(3) -0.0675(2) 0.1576(19) Uiso 0.50 1 d P A 2
Br6B Br 0.6102(5) 0.2128(3) -0.0369(3) 0.206(3) Uiso 0.50 1 d P B 1
O1A O 1.4217(7) 0.3194(6) 0.3090(4) 0.081(4) Uani 1 1 d DU . .
O2A O 1.6869(7) 0.8701(5) 0.4153(4) 0.079(3) Uani 1 1 d DU . .
O3A O 1.0530(7) 0.6309(6) -0.0145(4) 0.084(4) Uani 1 1 d DU . .
N1A N 1.5417(8) 0.4846(9) 0.1698(5) 0.077(4) Uani 1 1 d DU . .
N2A N 1.3942(7) 0.4095(6) 0.2715(5) 0.061(3) Uani 1 1 d DU . .
N3A N 1.3034(8) 0.3748(7) 0.3401(4) 0.072(4) Uani 1 1 d DU . .
N4A N 1.4803(9) 0.7285(6) 0.3137(4) 0.064(4) Uani 1 1 d DU . .
N5A N 1.5552(8) 0.7934(6) 0.4499(4) 0.063(4) Uani 1 1 d DU . .
N6A N 1.6536(7) 0.8901(6) 0.5019(4) 0.054(3) Uani 1 1 d DU . .
N7A N 1.2129(8) 0.5974(7) 0.1054(5) 0.072(4) Uani 1 1 d DU . .
N8A N 0.9688(8) 0.5561(7) 0.0413(5) 0.082(4) Uani 1 1 d DU . .
N9A N 0.8848(9) 0.5968(7) -0.0172(5) 0.090(4) Uani 1 1 d DU . .
C1A C 1.5215(9) 0.6030(7) 0.1631(5) 0.073(5) Uani 1 1 d DU . .
C2A C 1.5389(8) 0.6524(7) 0.2069(4) 0.056(4) Uani 1 1 d DU . .
C3A C 1.4815(10) 0.6976(7) 0.2175(5) 0.085(6) Uani 1 1 d DU . .
C4A C 1.4059(11) 0.6924(8) 0.1835(5) 0.093(6) Uani 1 1 d DU . .
C5A C 1.3889(8) 0.6433(7) 0.1395(5) 0.059(5) Uani 1 1 d DU . .
C6A C 1.4461(9) 0.5985(6) 0.1290(4) 0.054(4) Uani 1 1 d DU . .
C7A C 1.6249(9) 0.6578(9) 0.2445(5) 0.081(5) Uani 1 1 d DU . .
H7A1 H 1.6087 0.6729 0.2799 0.097 Uiso 1 1 calc R . .
H7A2 H 1.6362 0.6104 0.2430 0.097 Uiso 1 1 calc R . .
C8A C 1.7176(11) 0.7124(9) 0.2299(6) 0.101(6) Uani 1 1 d U . .
H8A1 H 1.7196 0.7086 0.1925 0.152 Uiso 1 1 calc R . .
H8A2 H 1.7752 0.7026 0.2435 0.152 Uiso 1 1 calc R . .
H8A3 H 1.7171 0.7608 0.2443 0.152 Uiso 1 1 calc R . .
C9A C 1.3265(13) 0.7295(11) 0.1989(6) 0.105(6) Uani 1 1 d DU . .
H9A1 H 1.3187 0.7340 0.2363 0.126 Uiso 1 1 calc R . .
H9A2 H 1.2631 0.7022 0.1814 0.126 Uiso 1 1 calc R . .
C10A C 1.3685(14) 0.8123(12) 0.1797(8) 0.151(8) Uani 1 1 d U . .
H10A H 1.4219 0.8427 0.2031 0.227 Uiso 1 1 calc R . .
H10B H 1.3154 0.8344 0.1799 0.227 Uiso 1 1 calc R . .
H10C H 1.3923 0.8072 0.1450 0.227 Uiso 1 1 calc R . .
C11A C 1.4404(10) 0.5496(8) 0.0768(5) 0.082(5) Uani 1 1 d DU . .
H11A H 1.3715 0.5309 0.0640 0.099 Uiso 1 1 calc R . .
H11B H 1.4635 0.5083 0.0821 0.099 Uiso 1 1 calc R . .
C12A C 1.5040(9) 0.5909(9) 0.0352(5) 0.086(5) Uani 1 1 d U . .
H12A H 1.4943 0.6383 0.0366 0.129 Uiso 1 1 calc R . .
H12B H 1.4839 0.5637 0.0011 0.129 Uiso 1 1 calc R . .
H12C H 1.5731 0.5963 0.0423 0.129 Uiso 1 1 calc R . .
C13A C 1.5868(10) 0.5530(8) 0.1509(5) 0.064(5) Uani 1 1 d DU . .
C14A C 1.5678(9) 0.4254(10) 0.1480(6) 0.073(5) Uani 1 1 d DU . .
H14A H 1.6070 0.4307 0.1190 0.087 Uiso 1 1 calc R . .
C15A C 1.5417(9) 0.3574(10) 0.1648(6) 0.087(5) Uani 1 1 d DU . .
H15A H 1.5624 0.3191 0.1476 0.104 Uiso 1 1 calc R . .
C16A C 1.4834(9) 0.3483(9) 0.2083(6) 0.085(5) Uani 1 1 d DU . .
H16A H 1.4640 0.3044 0.2218 0.103 Uiso 1 1 calc R . .
C17A C 1.4562(8) 0.4093(9) 0.2302(5) 0.070(5) Uani 1 1 d DU . .
C18A C 1.4845(9) 0.4767(9) 0.2121(5) 0.063(5) Uani 1 1 d DU . .
H18A H 1.4645 0.5156 0.2288 0.076 Uiso 1 1 calc R . .
C19A C 1.3761(8) 0.3631(6) 0.3081(4) 0.076(6) Uani 1 1 d DU . .
C20A C 1.2658(9) 0.3284(6) 0.3763(4) 0.061(5) Uani 1 1 d DU . .
C21A C 1.3021(10) 0.2770(6) 0.3933(5) 0.069(5) Uani 1 1 d DU . .
H21A H 1.3611 0.2712 0.3797 0.083 Uiso 1 1 calc R . .
C22A C 1.2581(10) 0.2337(7) 0.4288(5) 0.072(5) Uani 1 1 d DU . .
H22A H 1.2873 0.1997 0.4386 0.086 Uiso 1 1 calc R . .
C23A C 1.1724(10) 0.2394(6) 0.4501(4) 0.079(5) Uani 1 1 d DU . .
C24A C 1.1342(10) 0.2901(7) 0.4337(5) 0.066(5) Uani 1 1 d DU . .
H24A H 1.0750 0.2957 0.4471 0.079 Uiso 1 1 calc R . .
C25A C 1.1803(8) 0.3326(7) 0.3985(5) 0.057(4) Uani 1 1 d DU . .
H25A H 1.1514 0.3668 0.3889 0.069 Uiso 1 1 calc R . .
C26A C 1.1192(10) 0.1928(7) 0.4897(4) 0.069(5) Uani 1 1 d DU . .
H26A H 1.1144 0.1426 0.4779 0.103 Uiso 1 1 calc R . .
H26B H 1.0537 0.1981 0.4938 0.103 Uiso 1 1 calc R . .
H26C H 1.1559 0.2082 0.5227 0.103 Uiso 1 1 calc R . .
C27A C 1.5053(12) 0.7572(8) 0.2652(5) 0.093(6) Uani 1 1 d DU . .
C28A C 1.4160(9) 0.6636(8) 0.3175(6) 0.072(5) Uani 1 1 d DU . .
H28A H 1.3838 0.6324 0.2880 0.086 Uiso 1 1 calc R . .
C29A C 1.3979(10) 0.6431(8) 0.3690(6) 0.059(4) Uani 1 1 d U . .
H29A H 1.3548 0.5976 0.3727 0.071 Uiso 1 1 calc R . .
C30A C 1.4414(9) 0.6876(9) 0.4106(5) 0.060(4) Uani 1 1 d U . .
H30A H 1.4267 0.6748 0.4437 0.072 Uiso 1 1 calc R . .
C31A C 1.5068(10) 0.7514(8) 0.4054(5) 0.054(4) Uani 1 1 d DU . .
C32A C 1.5273(10) 0.7685(8) 0.3580(6) 0.072(5) Uani 1 1 d DU . .
H32A H 1.5777 0.8112 0.3552 0.086 Uiso 1 1 calc R . .
C33A C 1.6370(8) 0.8532(6) 0.4522(5) 0.073(5) Uani 1 1 d DU . .
C34A C 1.7391(9) 0.9443(6) 0.5201(5) 0.080(5) Uani 1 1 d DU . .
C35A C 1.7519(10) 0.9587(7) 0.5729(5) 0.086(6) Uani 1 1 d DU . .
H35A H 1.7030 0.9361 0.5944 0.103 Uiso 1 1 calc R . .
C36A C 1.8387(9) 1.0075(6) 0.5932(6) 0.080(5) Uani 1 1 d DU . .
H36A H 1.8470 1.0171 0.6295 0.095 Uiso 1 1 calc R . .
C37A C 1.9141(10) 1.0433(6) 0.5655(5) 0.085(6) Uani 1 1 d DU . .
C38A C 1.8969(10) 1.0264(7) 0.5130(6) 0.090(6) Uani 1 1 d DU . .
H38A H 1.9460 1.0490 0.4916 0.108 Uiso 1 1 calc R . .
C39A C 1.8123(10) 0.9785(6) 0.4900(6) 0.077(5) Uani 1 1 d DU . .
H39A H 1.8043 0.9690 0.4537 0.092 Uiso 1 1 calc R . .
C40A C 2.0073(10) 1.0964(7) 0.5929(6) 0.112(6) Uani 1 1 d DU . .
H40A H 1.9941 1.1415 0.6061 0.168 Uiso 1 1 calc R . .
H40B H 2.0597 1.1054 0.5687 0.168 Uiso 1 1 calc R . .
H40C H 2.0273 1.0760 0.6214 0.168 Uiso 1 1 calc R . .
C41A C 1.3116(8) 0.6466(8) 0.0992(5) 0.073(5) Uani 1 1 d DU . .
C42A C 1.1933(11) 0.5491(7) 0.1393(5) 0.071(5) Uani 1 1 d DU . .
H42A H 1.2455 0.5453 0.1598 0.086 Uiso 1 1 calc R . .
C43A C 1.1007(12) 0.5060(9) 0.1449(6) 0.078(5) Uani 1 1 d U . .
H43A H 1.0874 0.4772 0.1715 0.093 Uiso 1 1 calc R . .
C44A C 1.0269(13) 0.5056(9) 0.1104(7) 0.085(6) Uani 1 1 d U . .
H44A H 0.9647 0.4716 0.1110 0.102 Uiso 1 1 calc R . .
C45A C 1.0416(11) 0.5531(9) 0.0755(6) 0.077(5) Uani 1 1 d DU . .
C46A C 1.1416(11) 0.6014(9) 0.0724(5) 0.075(5) Uani 1 1 d DU . .
H46A H 1.1558 0.6341 0.0482 0.090 Uiso 1 1 calc R . .
C47A C 0.9762(10) 0.5977(5) 0.0018(4) 0.075(5) Uani 1 1 d DU . .
C48A C 0.8624(10) 0.6285(6) -0.0582(5) 0.081(5) Uani 1 1 d DU . .
C49A C 0.7647(10) 0.6192(6) -0.0670(5) 0.071(5) Uani 1 1 d DU . .
H49A H 0.7181 0.5896 -0.0477 0.085 Uiso 1 1 calc R . .
C50A C 0.7338(11) 0.6522(6) -0.1034(5) 0.078(5) Uani 1 1 d DU . .
H50A H 0.6666 0.6463 -0.1100 0.094 Uiso 1 1 calc R . .
C51A C 0.8049(11) 0.6941(7) -0.1297(5) 0.090(6) Uani 1 1 d DU . .
C52A C 0.9022(10) 0.7029(7) -0.1205(5) 0.077(5) Uani 1 1 d DU . .
H52A H 0.9487 0.7326 -0.1396 0.092 Uiso 1 1 calc R . .
C53A C 0.9345(12) 0.6700(7) -0.0843(5) 0.089(6) Uani 1 1 d DU . .
H53A H 1.0017 0.6757 -0.0779 0.107 Uiso 1 1 calc R . .
C54A C 0.7619(14) 0.7283(9) -0.1694(6) 0.173(9) Uani 1 1 d DU . .
H54A H 0.8146 0.7640 -0.1831 0.260 Uiso 1 1 calc R . .
H54B H 0.7154 0.7514 -0.1531 0.260 Uiso 1 1 calc R . .
H54C H 0.7283 0.6912 -0.1974 0.260 Uiso 1 1 calc R . .
O1B O 1.0763(8) 0.6920(6) 0.1907(4) 0.090(4) Uani 1 1 d DU . .
O2B O 0.4476(6) 0.3640(5) 0.5105(3) 0.065(3) Uani 1 1 d DU . .
N1B N 1.0581(7) 0.5284(6) 0.3314(4) 0.058(4) Uani 1 1 d DU . .
N2B N 0.9743(9) 0.5981(6) 0.2268(5) 0.070(4) Uani 1 1 d DU . .
N3B N 0.9147(9) 0.6376(7) 0.1583(5) 0.081(4) Uani 1 1 d DU . .
N4B N 0.6381(9) 0.4052(7) 0.3961(5) 0.063(4) Uani 1 1 d DU . .
N5B N 0.4250(7) 0.4447(6) 0.4566(4) 0.047(3) Uani 1 1 d DU . .
N6B N 0.3100(8) 0.4050(6) 0.5139(4) 0.055(3) Uani 1 1 d DU . .
C1B C 0.9449(8) 0.4072(6) 0.3374(4) 0.059(4) Uani 1 1 d DU . .
C2B C 0.8729(8) 0.4101(6) 0.3726(4) 0.056(4) Uani 1 1 d DU . .
C3B C 0.7786(8) 0.3632(6) 0.3619(4) 0.063(4) Uani 1 1 d DU . .
C4B C 0.7562(8) 0.3139(6) 0.3166(4) 0.068(5) Uani 1 1 d DU . .
C5B C 0.8306(8) 0.3126(5) 0.2821(4) 0.050(4) Uani 1 1 d DU . .
C6B C 0.9248(8) 0.3588(6) 0.2919(4) 0.053(4) Uani 1 1 d DU . .
C7B C 0.9032(8) 0.4534(7) 0.4256(5) 0.054(4) Uani 1 1 d DU . .
H7B1 H 0.9552 0.4979 0.4220 0.065 Uiso 1 1 calc R . .
H7B2 H 0.8467 0.4673 0.4402 0.065 Uiso 1 1 calc R . .
C8B C 0.9396(10) 0.4138(8) 0.4623(5) 0.077(5) Uani 1 1 d U . .
H8B1 H 0.8920 0.3669 0.4628 0.115 Uiso 1 1 calc R . .
H8B2 H 0.9484 0.4413 0.4967 0.115 Uiso 1 1 calc R . .
H8B3 H 1.0021 0.4073 0.4513 0.115 Uiso 1 1 calc R . .
C9B C 0.6520(8) 0.2677(8) 0.3008(6) 0.066(5) Uani 1 1 d DU . .
H9B1 H 0.6043 0.2889 0.3188 0.079 Uiso 1 1 calc R . .
H9B2 H 0.6401 0.2642 0.2635 0.079 Uiso 1 1 calc R . .
C10B C 0.6418(12) 0.1951(10) 0.3151(6) 0.119(7) Uani 1 1 d U . .
H10D H 0.6904 0.1752 0.2977 0.179 Uiso 1 1 calc R . .
H10E H 0.5762 0.1635 0.3048 0.179 Uiso 1 1 calc R . .
H10F H 0.6521 0.1991 0.3522 0.179 Uiso 1 1 calc R . .
C11B C 1.0065(9) 0.3566(9) 0.2546(5) 0.072(5) Uani 1 1 d DU . .
H11C H 0.9778 0.3411 0.2193 0.087 Uiso 1 1 calc R . .
H11D H 1.0523 0.4053 0.2561 0.087 Uiso 1 1 calc R . .
C12B C 1.0610(11) 0.3068(10) 0.2671(6) 0.105(6) Uani 1 1 d U . .
H12D H 1.0789 0.3164 0.3038 0.157 Uiso 1 1 calc R . .
H12E H 1.1201 0.3139 0.2475 0.157 Uiso 1 1 calc R . .
H12F H 1.0197 0.2573 0.2583 0.157 Uiso 1 1 calc R . .
C13B C 1.0470(8) 0.4593(7) 0.3498(5) 0.060(4) Uani 1 1 d DU . .
C14B C 1.1331(9) 0.5856(8) 0.3539(5) 0.071(5) Uani 1 1 d DU . .
H14B H 1.1676 0.5808 0.3832 0.085 Uiso 1 1 calc R . .
C15B C 1.1590(9) 0.6491(8) 0.3348(5) 0.065(5) Uani 1 1 d DU . .
H15B H 1.2109 0.6881 0.3507 0.078 Uiso 1 1 calc R . .
C16B C 1.1094(9) 0.6558(9) 0.2924(5) 0.078(5) Uani 1 1 d DU . .
H16B H 1.1272 0.6995 0.2785 0.094 Uiso 1 1 calc R . .
C17B C 1.0343(9) 0.5996(8) 0.2700(5) 0.059(4) Uani 1 1 d DU . .
C18B C 1.0096(8) 0.5362(8) 0.2889(5) 0.057(4) Uani 1 1 d DU . .
H18B H 0.9583 0.4971 0.2724 0.068 Uiso 1 1 calc R . .
C19B C 0.9944(11) 0.6463(7) 0.1915(5) 0.096(6) Uani 1 1 d DU . .
C20B C 0.9144(12) 0.6831(7) 0.1215(5) 0.091(6) Uani 1 1 d DU . .
C21B C 0.8197(13) 0.6713(8) 0.1035(6) 0.099(6) Uani 1 1 d DU . .
H21B H 0.7645 0.6379 0.1149 0.119 Uiso 1 1 calc R . .
C22B C 0.8154(13) 0.7141(8) 0.0670(6) 0.114(7) Uani 1 1 d DU . .
H22B H 0.7517 0.7080 0.0533 0.137 Uiso 1 1 calc R . .
C23B C 0.8892(14) 0.7648(8) 0.0471(6) 0.098(6) Uani 1 1 d DU . .
C24B C 0.9813(13) 0.7717(8) 0.0679(6) 0.101(6) Uani 1 1 d DU . .
H24B H 1.0363 0.8049 0.0562 0.121 Uiso 1 1 calc R . .
C25B C 0.9959(14) 0.7320(8) 0.1051(6) 0.111(7) Uani 1 1 d DU . .
H25B H 1.0594 0.7380 0.1190 0.133 Uiso 1 1 calc R . .
C26B C 0.8676(17) 0.8073(9) 0.0057(7) 0.181(10) Uani 1 1 d DU . .
H26D H 0.9242 0.8486 0.0034 0.271 Uiso 1 1 calc R . .
H26E H 0.8107 0.8237 0.0148 0.271 Uiso 1 1 calc R . .
H26F H 0.8541 0.7763 -0.0275 0.271 Uiso 1 1 calc R . .
C27B C 0.7003(9) 0.3578(7) 0.4016(5) 0.056(4) Uani 1 1 d DU . .
C28B C 0.6547(10) 0.4540(8) 0.3629(6) 0.053(4) Uani 1 1 d U . .
H28B H 0.7077 0.4572 0.3409 0.063 Uiso 1 1 calc R . .
C29B C 0.5999(10) 0.4974(8) 0.3602(5) 0.054(4) Uani 1 1 d U . .
H29B H 0.6148 0.5301 0.3360 0.065 Uiso 1 1 calc R . .
C30B C 0.5210(9) 0.4971(8) 0.3913(5) 0.049(4) Uani 1 1 d U . .
H30B H 0.4817 0.5282 0.3900 0.059 Uiso 1 1 calc R . .
C31B C 0.5055(9) 0.4443(9) 0.4259(5) 0.056(4) Uani 1 1 d DU . .
C32B C 0.5646(10) 0.3990(8) 0.4291(5) 0.058(5) Uani 1 1 d U . .
H32B H 0.5536 0.3659 0.4529 0.070 Uiso 1 1 calc R . .
C33B C 0.3991(8) 0.4014(5) 0.4948(4) 0.057(5) Uani 1 1 d DU . .
C34B C 0.2569(8) 0.3690(5) 0.5521(4) 0.052(4) Uani 1 1 d DU . .
C35B C 0.1655(8) 0.3798(6) 0.5613(5) 0.068(5) Uani 1 1 d DU . .
H35B H 0.1411 0.4090 0.5423 0.081 Uiso 1 1 calc R . .
C36B C 0.1114(10) 0.3456(6) 0.6000(5) 0.068(5) Uani 1 1 d DU . .
H36B H 0.0494 0.3527 0.6063 0.082 Uiso 1 1 calc R . .
C37B C 0.1422(9) 0.3018(6) 0.6298(5) 0.067(5) Uani 1 1 d DU . .
C38B C 0.2340(9) 0.2932(6) 0.6185(5) 0.073(5) Uani 1 1 d DU . .
H38B H 0.2583 0.2640 0.6375 0.087 Uiso 1 1 calc R . .
C39B C 0.2923(10) 0.3258(6) 0.5803(4) 0.067(5) Uani 1 1 d DU . .
H39B H 0.3542 0.3187 0.5739 0.081 Uiso 1 1 calc R . .
C40B C 0.0818(11) 0.2647(7) 0.6716(4) 0.085(5) Uani 1 1 d DU . .
H40D H 0.0833 0.2149 0.6683 0.128 Uiso 1 1 calc R . .
H40E H 0.0142 0.2657 0.6678 0.128 Uiso 1 1 calc R . .
H40F H 0.1094 0.2898 0.7053 0.128 Uiso 1 1 calc R . .
C41B C 0.8113(3) 0.2552(4) 0.2347(3) 0.078(5) Uani 1 1 d DU . .
N7B N 0.8034(3) 0.2830(4) 0.1867(3) 0.080(4) Uani 1 1 d RDU . .
C42B C 0.7939(3) 0.3505(4) 0.1834(3) 0.089(6) Uani 1 1 d RDU . .
C43B C 0.7822(3) 0.3702(4) 0.1358(3) 0.089(6) Uani 1 1 d RU . .
C44B C 0.7800(3) 0.3226(4) 0.0915(3) 0.133(8) Uani 1 1 d RU C .
C45B C 0.7895(3) 0.2552(4) 0.0949(3) 0.152(9) Uani 1 1 d RDU . .
C46B C 0.8012(3) 0.2354(4) 0.1424(3) 0.095(6) Uani 1 1 d RDU C .
C47B C 0.8173(8) 0.1672(7) 0.0376(5) 0.061(8) Uiso 0.50 1 d PD C 1
C48B C 0.8283(8) 0.0662(7) -0.0230(5) 0.215(9) Uiso 0.50 1 d PRD C 1
C49B C 0.8606(8) 0.0382(7) 0.0168(5) 0.215(9) Uiso 0.50 1 d PRD C 1
C50B C 0.9043(8) -0.0162(7) 0.0062(5) 0.215(9) Uiso 0.50 1 d PRD C 1
C51B C 0.9139(8) -0.0428(7) -0.0491(5) 0.215(9) Uiso 0.50 1 d PRD C 1
C52B C 0.8835(8) -0.0147(7) -0.0840(5) 0.215(9) Uiso 0.50 1 d PRD C 1
C53B C 0.8397(8) 0.0397(7) -0.0734(5) 0.215(9) Uiso 0.50 1 d PRD C 1
C54B C 0.9647(10) -0.1034(8) -0.0568(7) 0.215(9) Uiso 0.50 1 d PD C 1
O3B O 0.8645(12) 0.1507(9) 0.0698(7) 0.099(7) Uiso 0.50 1 d PD C 1
N8B N 0.7880(15) 0.2282(10) 0.0413(3) 0.086(8) Uiso 0.50 1 d PD C 1
N9B N 0.7869(19) 0.1226(12) -0.0089(8) 0.191(16) Uiso 0.50 1 d PD C 1

loop_
_atom_site_aniso_label
_atom_site_aniso_U_11
_atom_site_aniso_U_22
_atom_site_aniso_U_33
_atom_site_aniso_U_23
_atom_site_aniso_U_13
_atom_site_aniso_U_12
Br1 0.0481(9) 0.1018(14) 0.0376(10) 0.0189(9) -0.0003(8) 0.0188(9)
Br2 0.0457(10) 0.183(2) 0.0553(13) 0.0388(12) -0.0062(9) 0.0151(11)
Br3 0.0448(9) 0.1204(15) 0.0408(11) 0.0138(9) 0.0036(8) 0.0156(9)
Br4 0.0484(10) 0.191(2) 0.0342(11) 0.0356(11) -0.0031(8) 0.0211(11)
Br5 0.0801(12) 0.1267(17) 0.0617(13) 0.0229(11) 0.0192(10) 0.0219(11)
O1A 0.071(7) 0.106(9) 0.059(8) 0.035(6) -0.001(6) 0.005(7)
O2A 0.083(7) 0.098(8) 0.047(7) 0.007(6) -0.005(6) 0.014(6)
O3A 0.055(6) 0.137(9) 0.047(7) 0.032(6) 0.009(6) 0.002(6)
N1A 0.069(9) 0.140(14) 0.030(9) 0.009(9) -0.008(7) 0.042(10)
N2A 0.041(7) 0.087(9) 0.053(9) 0.015(7) 0.020(7) 0.014(6)
N3A 0.052(8) 0.129(11) 0.026(8) 0.032(8) 0.004(6) 0.001(8)
N4A 0.068(8) 0.065(9) 0.053(9) 0.010(8) 0.002(7) 0.009(7)
N5A 0.040(7) 0.078(9) 0.065(9) 0.019(7) 0.002(7) 0.004(7)
N6A 0.050(7) 0.082(9) 0.036(8) -0.006(6) 0.001(6) 0.037(7)
N7A 0.065(9) 0.112(11) 0.035(9) 0.028(8) 0.019(7) 0.013(8)
N8A 0.059(8) 0.129(12) 0.066(10) 0.024(8) -0.026(8) 0.038(8)
N9A 0.053(8) 0.139(12) 0.074(11) 0.018(9) -0.019(8) 0.020(8)
C1A 0.068(11) 0.093(13) 0.050(11) 0.005(10) 0.005(9) 0.015(10)
C2A 0.054(9) 0.079(12) 0.035(10) 0.007(8) -0.010(8) 0.017(9)
C3A 0.089(12) 0.105(14) 0.047(12) 0.018(10) 0.026(11) 0.004(11)
C4A 0.079(12) 0.152(16) 0.035(11) 0.037(11) -0.029(10) 0.004(12)
C5A 0.037(8) 0.112(13) 0.026(10) 0.023(9) -0.007(8) 0.014(9)
C6A 0.062(10) 0.087(11) 0.016(9) 0.018(8) -0.006(8) 0.022(9)
C7A 0.061(10) 0.139(14) 0.034(10) -0.001(9) -0.007(8) 0.024(10)
C8A 0.087(12) 0.143(15) 0.071(12) 0.016(11) 0.004(10) 0.030(11)
C9A 0.107(13) 0.176(18) 0.042(11) 0.023(11) -0.028(10) 0.052(13)
C10A 0.142(16) 0.190(19) 0.124(16) -0.014(15) -0.015(13) 0.068(15)
C11A 0.063(9) 0.158(15) 0.029(10) 0.028(10) 0.003(8) 0.030(10)
C12A 0.045(9) 0.151(14) 0.069(11) 0.055(10) 0.027(9) 0.022(9)
C13A 0.067(10) 0.086(12) 0.031(9) 0.024(9) 0.005(8) 0.005(10)
C14A 0.054(9) 0.110(14) 0.046(11) 0.014(11) -0.020(8) 0.010(11)
C15A 0.067(11) 0.112(15) 0.092(14) 0.032(11) -0.002(10) 0.036(10)
C16A 0.081(12) 0.107(14) 0.069(13) 0.027(11) -0.004(10) 0.020(11)
C17A 0.051(10) 0.096(14) 0.070(12) 0.035(11) 0.003(9) 0.022(10)
C18A 0.057(9) 0.104(14) 0.031(10) -0.003(9) -0.004(8) 0.031(9)
C19A 0.079(13) 0.098(14) 0.056(13) 0.033(11) -0.010(11) 0.024(11)
C20A 0.051(10) 0.077(12) 0.067(12) 0.012(9) -0.012(9) 0.036(9)
C21A 0.054(9) 0.089(12) 0.056(11) 0.006(9) 0.009(9) 0.008(9)
C22A 0.057(10) 0.047(10) 0.104(13) 0.009(9) 0.003(10) 0.005(8)
C23A 0.089(12) 0.078(12) 0.079(13) 0.002(10) 0.018(11) 0.042(10)
C24A 0.052(9) 0.102(13) 0.049(11) 0.029(9) -0.017(8) 0.025(9)
C25A 0.024(8) 0.074(11) 0.079(12) 0.004(9) -0.008(8) 0.025(8)
C26A 0.092(11) 0.094(11) 0.036(9) 0.040(8) 0.018(9) 0.037(9)
C27A 0.135(13) 0.109(13) 0.017(9) 0.027(9) 0.014(9) -0.003(11)
C28A 0.037(9) 0.108(13) 0.062(12) 0.001(10) 0.009(8) 0.014(9)
C29A 0.053(9) 0.084(11) 0.042(10) 0.025(9) 0.010(9) 0.015(8)
C30A 0.037(8) 0.103(13) 0.031(9) 0.009(9) -0.025(7) 0.008(9)
C31A 0.043(9) 0.077(12) 0.038(11) 0.013(9) -0.015(8) 0.008(9)
C32A 0.077(11) 0.072(11) 0.057(12) 0.009(10) -0.014(10) 0.007(9)
C33A 0.071(12) 0.084(13) 0.075(14) 0.021(11) 0.018(11) 0.035(10)
C34A 0.077(12) 0.094(13) 0.060(12) 0.005(10) -0.015(10) 0.014(10)
C35A 0.091(11) 0.100(12) 0.028(10) -0.012(9) -0.003(9) -0.023(10)
C36A 0.082(11) 0.089(12) 0.063(11) -0.007(10) 0.001(10) 0.025(10)
C37A 0.078(11) 0.119(14) 0.041(11) 0.005(10) -0.008(10) 0.008(10)
C38A 0.096(12) 0.094(13) 0.079(13) 0.037(10) 0.010(11) 0.015(10)
C39A 0.082(11) 0.070(11) 0.064(11) 0.004(9) -0.027(10) 0.002(9)
C40A 0.086(12) 0.120(14) 0.113(14) 0.007(11) -0.007(11) 0.006(11)
C41A 0.037(8) 0.129(13) 0.037(9) 0.030(9) -0.018(7) -0.010(9)
C42A 0.051(10) 0.098(12) 0.058(11) 0.031(10) -0.013(8) 0.000(9)
C43A 0.066(11) 0.106(13) 0.055(11) 0.007(9) -0.013(10) 0.019(10)
C44A 0.099(13) 0.092(13) 0.053(12) 0.026(10) 0.007(11) 0.003(10)
C45A 0.062(11) 0.097(13) 0.066(13) -0.002(10) 0.010(10) 0.020(10)
C46A 0.087(12) 0.121(13) 0.022(9) 0.034(9) 0.002(9) 0.027(11)
C47A 0.067(12) 0.107(14) 0.038(11) 0.007(10) 0.002(10) 0.008(11)
C48A 0.078(12) 0.108(13) 0.037(11) 0.014(10) -0.024(10) -0.005(11)
C49A 0.046(10) 0.100(12) 0.067(12) 0.020(10) 0.005(9) 0.021(9)
C50A 0.054(10) 0.133(14) 0.055(11) 0.038(10) -0.019(9) 0.028(10)
C51A 0.086(13) 0.135(15) 0.051(12) 0.049(10) -0.013(11) 0.019(11)
C52A 0.054(10) 0.145(14) 0.027(10) 0.026(9) 0.004(8) 0.015(10)
C53A 0.084(12) 0.137(15) 0.047(11) 0.050(10) -0.016(10) 0.015(11)
C54A 0.115(15) 0.24(2) 0.140(18) 0.023(16) -0.002(14) 0.017(15)
O1B 0.088(8) 0.135(10) 0.058(8) 0.042(7) 0.007(7) 0.037(7)
O2B 0.046(6) 0.122(9) 0.036(6) 0.017(6) 0.002(5) 0.036(6)
N1B 0.033(7) 0.065(9) 0.059(9) -0.011(7) 0.001(7) -0.001(7)
N2B 0.090(9) 0.096(10) 0.035(8) 0.024(7) 0.008(8) 0.039(8)
N3B 0.056(8) 0.137(12) 0.039(9) 0.018(8) 0.020(7) 0.008(8)
N4B 0.077(9) 0.080(10) 0.038(8) 0.025(7) -0.002(7) 0.024(8)
N5B 0.034(7) 0.077(8) 0.024(7) 0.023(6) 0.009(6) -0.003(6)
N6B 0.052(7) 0.074(9) 0.045(8) 0.028(6) 0.005(6) 0.021(7)
C1B 0.048(9) 0.077(11) 0.047(10) 0.009(9) 0.008(8) 0.013(8)
C2B 0.038(8) 0.105(12) 0.027(9) 0.026(8) 0.003(8) 0.014(8)
C3B 0.067(10) 0.086(12) 0.035(10) 0.005(8) -0.014(9) 0.025(9)
C4B 0.062(10) 0.082(12) 0.059(11) 0.034(9) 0.014(9) 0.011(9)
C5B 0.059(9) 0.087(11) 0.013(8) 0.011(7) -0.008(8) 0.031(9)
C6B 0.049(9) 0.090(12) 0.033(9) 0.021(8) -0.005(8) 0.035(9)
C7B 0.028(7) 0.068(10) 0.053(10) -0.011(8) 0.008(7) 0.003(7)
C8B 0.075(10) 0.147(14) 0.024(9) 0.051(9) -0.007(8) 0.039(10)
C9B 0.042(9) 0.062(11) 0.077(11) 0.008(9) 0.011(8) -0.010(8)
C10B 0.108(13) 0.147(17) 0.080(13) -0.010(12) 0.037(11) 0.014(12)
C11B 0.048(9) 0.109(13) 0.063(11) -0.006(9) -0.016(9) 0.035(9)
C12B 0.076(11) 0.154(16) 0.078(13) -0.013(11) 0.003(10) 0.039(12)
C13B 0.059(10) 0.059(10) 0.059(11) 0.010(8) -0.023(8) 0.010(8)
C14B 0.050(10) 0.099(13) 0.057(11) 0.013(10) 0.011(8) 0.010(10)
C15B 0.042(9) 0.079(12) 0.078(12) 0.019(9) -0.015(9) 0.023(9)
C16B 0.071(11) 0.104(13) 0.063(12) 0.021(10) 0.009(9) 0.025(10)
C17B 0.051(10) 0.087(12) 0.039(11) 0.013(10) 0.018(9) 0.018(9)
C18B 0.030(8) 0.095(13) 0.037(10) 0.010(9) -0.002(8) 0.006(8)
C19B 0.056(12) 0.156(17) 0.084(15) 0.014(13) 0.035(12) 0.046(12)
C20B 0.075(12) 0.131(15) 0.050(12) 0.019(11) 0.001(10) 0.002(11)
C21B 0.093(14) 0.118(14) 0.072(13) 0.017(11) 0.001(11) 0.006(11)
C22B 0.088(13) 0.175(18) 0.063(13) 0.018(12) -0.019(11) 0.013(13)
C23B 0.111(14) 0.105(14) 0.090(14) 0.035(11) 0.005(13) 0.041(12)
C24B 0.099(14) 0.117(14) 0.073(13) 0.024(11) -0.014(11) 0.006(11)
C25B 0.116(14) 0.138(16) 0.086(14) 0.045(12) -0.002(12) 0.035(13)
C26B 0.23(2) 0.141(17) 0.17(2) 0.042(16) -0.019(17) 0.045(16)
C27B 0.051(9) 0.094(12) 0.039(9) 0.018(8) 0.015(8) 0.039(9)
C28B 0.044(9) 0.079(11) 0.052(11) 0.007(9) 0.012(8) 0.045(9)
C29B 0.055(9) 0.080(11) 0.032(9) 0.017(8) 0.001(8) 0.024(9)
C30B 0.030(8) 0.094(12) 0.023(9) -0.001(8) -0.001(7) 0.023(8)
C31B 0.048(10) 0.076(12) 0.023(9) -0.009(9) -0.011(8) -0.011(9)
C32B 0.028(8) 0.097(12) 0.043(10) -0.001(9) 0.032(8) 0.013(9)
C33B 0.032(9) 0.071(12) 0.059(12) -0.013(9) -0.015(9) 0.009(9)
C34B 0.057(10) 0.060(10) 0.042(10) 0.024(8) -0.011(8) 0.016(8)
C35B 0.029(8) 0.104(12) 0.076(12) 0.013(10) 0.019(8) 0.029(8)
C36B 0.055(10) 0.076(12) 0.082(12) 0.018(9) 0.020(10) 0.029(9)
C37B 0.050(10) 0.070(11) 0.074(12) -0.022(9) 0.018(9) 0.021(9)
C38B 0.067(11) 0.075(11) 0.073(12) 0.003(9) -0.016(10) 0.020(9)
C39B 0.074(10) 0.090(12) 0.028(10) 0.011(8) 0.017(9) 0.009(9)
C40B 0.099(11) 0.096(12) 0.037(10) 0.009(9) 0.013(9) -0.008(10)
C41B 0.089(11) 0.112(13) 0.025(9) 0.014(9) -0.003(8) 0.014(9)
N7B 0.057(8) 0.141(13) 0.026(8) 0.011(9) 0.008(7) 0.005(8)
C42B 0.069(11) 0.148(16) 0.051(12) 0.047(11) -0.002(9) 0.017(11)
C43B 0.068(10) 0.157(15) 0.041(11) 0.035(10) -0.008(9) 0.021(10)
C44B 0.060(11) 0.21(2) 0.096(15) 0.059(14) 0.005(11) -0.024(13)
C45B 0.094(13) 0.21(2) 0.17(2) 0.119(17) 0.031(14) 0.031(14)
C46B 0.080(11) 0.156(16) 0.040(11) 0.024(11) 0.020(10) 0.013(11)

loop_
_atom_type_symbol
_atom_type_description
_atom_type_scat_dispersion_real
_atom_type_scat_dispersion_imag
_atom_type_scat_source
C C 0.0033 0.0016 'International Tables Vol C Tables 4.2.6.8 and 6.1.1.4'
H H 0.0000 0.0000 'International Tables Vol C Tables 4.2.6.8 and 6.1.1.4'
N N 0.0061 0.0033 'International Tables Vol C Tables 4.2.6.8 and 6.1.1.4'
O O 0.0106 0.0060 'International Tables Vol C Tables 4.2.6.8 and 6.1.1.4'
Br Br -0.2901 2.4595 'International Tables Vol C Tables 4.2.6.8 and 6.1.1.4'

loop_
_geom_angle_atom_site_label_1
_geom_angle_atom_site_label_2
_geom_angle_atom_site_label_3
_geom_angle
C14A N1A C18A 116.7(14)
C14A N1A C13A 117.7(14)
C18A N1A C13A 125.0(15)
C19A N2A C17A 127.1(12)
C19A N3A C20A 120.4(12)
C28A N4A C32A 117.2(12)
C28A N4A C27A 124.6(13)
C32A N4A C27A 118.1(12)
C31A N5A C33A 126.0(11)
C33A N6A C34A 125.2(10)
C42A N7A C46A 121.1(12)
C42A N7A C41A 124.1(12)
C46A N7A C41A 114.7(12)
C47A N8A C45A 129.2(13)
C47A N9A C48A 128.8(12)
C2A C1A C6A 119.9(12)
C2A C1A C13A 120.8(12)
C6A C1A C13A 119.3(12)
C1A C2A C3A 120.9(11)
C1A C2A C7A 119.5(13)
C3A C2A C7A 119.6(12)
C4A C3A C2A 118.8(12)
C4A C3A C27A 120.1(13)
C2A C3A C27A 121.1(13)
C5A C4A C3A 120.3(14)
C5A C4A C9A 118.0(13)
C3A C4A C9A 120.5(13)
C6A C5A C4A 120.8(12)
C6A C5A C41A 120.9(12)
C4A C5A C41A 117.9(12)
C5A C6A C1A 119.4(11)
C5A C6A C11A 123.2(12)
C1A C6A C11A 116.9(12)
C8A C7A C2A 109.7(11)
C4A C9A C10A 104.7(14)
C6A C11A C12A 112.2(11)
N1A C13A C1A 109.2(11)
N1A C14A C15A 126.2(16)
C14A C15A C16A 117.9(16)
C17A C16A C15A 115.6(15)
N2A C17A C16A 123.8(14)
N2A C17A C18A 111.6(14)
C16A C17A C18A 124.6(13)
N1A C18A C17A 119.1(13)
O1A C19A N3A 128.5(13)
O1A C19A N2A 120.5(12)
N3A C19A N2A 110.9(12)
C25A C20A C21A 113.2(13)
C25A C20A N3A 117.4(13)
C21A C20A N3A 129.4(13)
C22A C21A C20A 124.4(13)
C23A C22A C21A 120.7(14)
C22A C23A C24A 116.2(13)
C22A C23A C26A 123.5(13)
C24A C23A C26A 120.2(13)
C25A C24A C23A 121.5(14)
C20A C25A C24A 124.0(14)
N4A C27A C3A 112.8(11)
N4A C28A C29A 117.9(13)
C30A C29A C28A 121.0(13)
C29A C30A C31A 119.7(14)
C32A C31A C30A 119.3(12)
C32A C31A N5A 123.3(13)
C30A C31A N5A 117.2(13)
C31A C32A N4A 124.5(13)
O2A C33A N6A 125.5(11)
O2A C33A N5A 124.4(11)
N6A C33A N5A 110.1(11)
C35A C34A C39A 119.5(12)
C35A C34A N6A 114.9(12)
C39A C34A N6A 125.4(12)
C34A C35A C36A 117.5(13)
C37A C36A C35A 125.9(14)
C36A C37A C38A 113.8(13)
C36A C37A C40A 120.7(12)
C38A C37A C40A 125.5(13)
C39A C38A C37A 123.7(13)
C38A C39A C34A 119.7(13)
N7A C41A C5A 112.8(10)
N7A C42A C43A 122.4(13)
C42A C43A C44A 118.3(15)
C45A C44A C43A 121.8(15)
C44A C45A N8A 123.8(16)
C44A C45A C46A 117.9(14)
N8A C45A C46A 118.2(15)
N7A C46A C45A 118.0(12)
O3A C47A N9A 123.5(13)
O3A C47A N8A 124.5(12)
N9A C47A N8A 112.1(12)
C53A C48A C49A 123.6(14)
C53A C48A N9A 121.3(12)
C49A C48A N9A 115.0(13)
C50A C49A C48A 120.6(14)
C51A C50A C49A 116.6(14)
C50A C51A C52A 122.1(14)
C50A C51A C54A 112.1(13)
C52A C51A C54A 125.9(15)
C51A C52A C53A 122.1(14)
C48A C53A C52A 115.0(14)
C18B N1B C14B 118.4(13)
C18B N1B C13B 124.1(11)
C14B N1B C13B 116.7(12)
C19B N2B C17B 126.3(12)
C19B N3B C20B 123.4(13)
C32B N4B C28B 121.4(13)
C32B N4B C27B 114.4(13)
C28B N4B C27B 124.0(13)
C33B N5B C31B 122.3(12)
C33B N6B C34B 128.7(11)
C2B C1B C6B 121.5(9)
C2B C1B C13B 117.9(10)
C6B C1B C13B 120.6(10)
C1B C2B C3B 118.9(9)
C1B C2B C7B 118.8(10)
C3B C2B C7B 121.3(10)
C2B C3B C4B 120.9(10)
C2B C3B C27B 121.1(10)
C4B C3B C27B 117.6(10)
C5B C4B C3B 118.5(9)
C5B C4B C9B 118.8(10)
C3B C4B C9B 122.4(10)
C6B C5B C4B 121.6(9)
C6B C5B C41B 118.3(9)
C4B C5B C41B 119.9(9)
C5B C6B C1B 118.6(9)
C5B C6B C11B 121.6(10)
C1B C6B C11B 119.9(10)
C8B C7B C2B 113.5(11)
C10B C9B C4B 107.1(13)
C12B C11B C6B 111.7(12)
N1B C13B C1B 112.3(9)
C15B C14B N1B 121.4(14)
C14B C15B C16B 119.2(14)
C17B C16B C15B 120.0(14)
C18B C17B C16B 120.5(14)
C18B C17B N2B 112.3(13)
C16B C17B N2B 127.2(14)
C17B C18B N1B 120.5(12)
O1B C19B N2B 122.2(13)
O1B C19B N3B 125.2(12)
N2B C19B N3B 112.6(13)
C21B C20B C25B 124.7(16)
C21B C20B N3B 109.1(15)
C25B C20B N3B 126.2(15)
C22B C21B C20B 111.4(16)
C21B C22B C23B 130.3(17)
C22B C23B C24B 113.1(16)
C22B C23B C26B 121.7(17)
C24B C23B C26B 125.2(18)
C25B C24B C23B 122.4(17)
C24B C25B C20B 118.0(17)
N4B C27B C3B 113.0(11)
C29B C28B N4B 122.6(13)
C28B C29B C30B 122.8(14)
C29B C30B C31B 113.0(13)
C32B C31B N5B 124.2(15)
C32B C31B C30B 124.0(12)
N5B C31B C30B 111.8(15)
N4B C32B C31B 116.2(14)
O2B C33B N6B 123.7(11)
O2B C33B N5B 126.2(11)
N6B C33B N5B 110.1(12)
C39B C34B C35B 120.9(12)
C39B C34B N6B 123.1(11)
C35B C34B N6B 116.0(12)
C34B C35B C36B 117.3(13)
C37B C36B C35B 124.9(13)
C38B C37B C36B 114.8(13)
C38B C37B C40B 121.1(14)
C36B C37B C40B 124.1(12)
C37B C38B C39B 123.4(13)
C34B C39B C38B 118.7(13)
N7B C41B C5B 113.6(5)
C46B N7B C42B 120.0
C46B N7B C41B 115.2
C42B N7B C41B 124.7
C43B C42B N7B 120.0
C44B C43B C42B 120.0
C45B C44B C43B 120.0
C46B C45B C44B 120.0
C46B C45B N8B 140.1(8)
C44B C45B N8B 99.8(8)
C45B C46B N7B 120.0
O3B C47B N8B 126.6(13)
O3B C47B N9B 120.8(10)
N8B C47B N9B 112.6(10)
C49B C48B C53B 120.0
C49B C48B N9B 116.4(6)
C53B C48B N9B 123.6(7)
C48B C49B C50B 120.0
C49B C50B C51B 117.4
C52B C51B C50B 119.8
C52B C51B C54B 127.0(5)
C50B C51B C54B 113.2(5)
C51B C52B C53B 122.9
C52B C53B C48B 120.0
C47B N8B C45B 107.3(11)
C47B N9B C48B 119.0(9)

loop_
_geom_bond_atom_site_label_1
_geom_bond_atom_site_label_2
_geom_bond_distance
O1A C19A 1.225(10)
O2A C33A 1.235(10)
O3A C47A 1.220(10)
N1A C14A 1.381(13)
N1A C18A 1.385(12)
N1A C13A 1.473(8)
N2A C19A 1.394(8)
N2A C17A 1.409(9)
N3A C19A 1.394(8)
N3A C20A 1.413(9)
N4A C28A 1.362(7)
N4A C32A 1.374(8)
N4A C27A 1.472(8)
N5A C31A 1.394(9)
N5A C33A 1.397(8)
N6A C33A 1.395(8)
N6A C34A 1.407(9)
N7A C42A 1.368(7)
N7A C46A 1.368(7)
N7A C41A 1.490(8)
N8A C47A 1.399(8)
N8A C45A 1.399(10)
N9A C47A 1.397(8)
N9A C48A 1.403(9)
C1A C2A 1.379(8)
C1A C6A 1.381(8)
C1A C13A 1.549(10)
C2A C3A 1.382(8)
C2A C7A 1.551(9)
C3A C4A 1.380(9)
C3A C27A 1.564(10)
C4A C5A 1.378(9)
C4A C9A 1.548(10)
C5A C6A 1.372(8)
C5A C41A 1.559(9)
C6A C11A 1.558(9)
C7A C8A 1.537(17)
C9A C10A 1.72(2)
C11A C12A 1.588(17)
C14A C15A 1.419(10)
C15A C16A 1.421(10)
C16A C17A 1.420(10)
C17A C18A 1.422(10)
C20A C25A 1.377(8)
C20A C21A 1.391(8)
C21A C22A 1.383(8)
C22A C23A 1.379(8)
C23A C24A 1.386(8)
C23A C26A 1.545(11)
C24A C25A 1.379(8)
C28A C29A 1.472(17)
C29A C30A 1.336(16)
C30A C31A 1.358(16)
C31A C32A 1.352(17)
C34A C35A 1.385(8)
C34A C39A 1.390(8)
C35A C36A 1.388(8)
C36A C37A 1.381(8)
C37A C38A 1.386(8)
C37A C40A 1.546(11)
C38A C39A 1.383(8)
C42A C43A 1.375(17)
C43A C44A 1.393(19)
C44A C45A 1.38(2)
C45A C46A 1.485(18)
C48A C53A 1.371(8)
C48A C49A 1.375(8)
C49A C50A 1.372(8)
C50A C51A 1.371(8)
C51A C52A 1.372(8)
C51A C54A 1.539(11)
C52A C53A 1.376(8)
O1B C19B 1.260(12)
O2B C33B 1.256(11)
N1B C18B 1.371(11)
N1B C14B 1.376(11)
N1B C13B 1.476(8)
N2B C19B 1.394(8)
N2B C17B 1.421(10)
N3B C19B 1.394(8)
N3B C20B 1.413(11)
N4B C32B 1.357(15)
N4B C28B 1.361(16)
N4B C27B 1.489(8)
N5B C33B 1.395(8)
N5B C31B 1.412(10)
N6B C33B 1.391(8)
N6B C34B 1.409(10)
C1B C2B 1.398(8)
C1B C6B 1.402(8)
C1B C13B 1.530(9)
C2B C3B 1.403(8)
C2B C7B 1.527(9)
C3B C4B 1.407(8)
C3B C27B 1.528(9)
C4B C5B 1.406(8)
C4B C9B 1.532(9)
C5B C6B 1.395(8)
C5B C41B 1.534(8)
C6B C11B 1.537(9)
C7B C8B 1.507(17)
C9B C10B 1.50(2)
C11B C12B 1.49(2)
C14B C15B 1.367(9)
C15B C16B 1.367(9)
C16B C17B 1.366(9)
C17B C18B 1.363(9)
C20B C21B 1.382(9)
C20B C25B 1.395(9)
C21B C22B 1.380(9)
C22B C23B 1.389(9)
C23B C24B 1.392(9)
C23B C26B 1.550(12)
C24B C25B 1.390(9)
C28B C29B 1.327(17)
C29B C30B 1.398(16)
C30B C31B 1.447(19)
C31B C32B 1.409(19)
C34B C39B 1.401(8)
C34B C35B 1.403(8)
C35B C36B 1.410(8)
C36B C37B 1.403(8)
C37B C38B 1.402(8)
C37B C40B 1.538(11)
C38B C39B 1.413(8)
C41B N7B 1.4665
N7B C46B 1.3899
N7B C42B 1.3904
C42B C43B 1.3902
C43B C44B 1.3899
C44B C45B 1.3898
C45B C46B 1.3898
C45B N8B 1.4378(10)
C47B O3B 1.220(10)
C47B N8B 1.376(9)
C47B N9B 1.397(8)
C48B C49B 1.3899
C48B C53B 1.3902
C48B N9B 1.414(10)
C49B C50B 1.3899
C50B C51B 1.5046
C51B C52B 1.2754
C51B C54B 1.562(8)
C52B C53B 1.3900
